data_7006809
loop_
_publ_author_name
'Ren, X. M.'
'Nishihara, S.'
'Akutagawa, T.'
'Noro, S.'
'Nakamura, T.'
'Fujita, W.'
'Awaga, K.'
'Ni, Z. P.'
'Xie, J. L.'
'Meng, Q. J.'
'Kremer, R. K.'

_publ_section_title
;
 Quasi-one-dimensional molecular magnets based on derivatives of
 (fluorobenzyl)pyridinium with the [M(mnt)2] monoanion (M = Ni, Pd or
 Pt; mnt2- = maleonitriledithiolate): syntheses, crystal structures and
 magnetic properties.
;
_journal_issue 16
_journal_name_full 'Dalton transactions (Cambridge, England : 2003)'
_journal_page_first 1988
_journal_page_last 1994
_journal_paper_doi 10.1039/b514278d
_journal_year 2006
_chemical_formula_sum 'C20 H11 F N5 Ni S4'
_chemical_formula_weight 527.29
_chemical_name_systematic
;
?
;
_space_group_IT_number 14
_symmetry_cell_setting monoclinic
_symmetry_space_group_name_Hall '-P 2ybc'
_symmetry_space_group_name_H-M 'P 1 21/c 1'
_atom_sites_solution_hydrogens geom
_atom_sites_solution_primary direct
_atom_sites_solution_secondary difmap
_audit_creation_method SHELXL-97
_cell_angle_alpha 90.00
_cell_angle_beta 101.72(3)
_cell_angle_gamma 90.00
_cell_formula_units_Z 4
_cell_length_a 12.112(2)
_cell_length_b 25.875(5)
_cell_length_c 7.3230(15)
_cell_measurement_reflns_used 24083
_cell_measurement_temperature 293(2)
_cell_measurement_theta_max 27.5
_cell_measurement_theta_min 3.0
_cell_volume 2247.2(8)
_computing_cell_refinement PROCESS-AUTO
_computing_data_collection PROCESS-AUTO
_computing_data_reduction CrystalStructure
_computing_structure_refinement 'SHELXL-97 (Sheldrick, 1997)'
_computing_structure_solution 'SHELXS-97 (Sheldrick, 1990)'
_diffrn_ambient_temperature 293(2)
_diffrn_detector_area_resol_mean 10.00
_diffrn_measured_fraction_theta_full 0.995
_diffrn_measured_fraction_theta_max 0.995
_diffrn_measurement_device_type 'Rigaku RAXIS-RAPID'
_diffrn_measurement_method \w
_diffrn_radiation_monochromator graphite
_diffrn_radiation_source 'fine-focus sealed tube'
_diffrn_radiation_type MoK\a
_diffrn_radiation_wavelength 0.71073
_diffrn_reflns_av_R_equivalents 0.0418
_diffrn_reflns_av_sigmaI/netI 0.0290
_diffrn_reflns_limit_h_max 15
_diffrn_reflns_limit_h_min -15
_diffrn_reflns_limit_k_max 33
_diffrn_reflns_limit_k_min -33
_diffrn_reflns_limit_l_max 9
_diffrn_reflns_limit_l_min -8
_diffrn_reflns_number 36649
_diffrn_reflns_theta_full 27.48
_diffrn_reflns_theta_max 27.48
_diffrn_reflns_theta_min 3.11
_exptl_absorpt_coefficient_mu 1.261
_exptl_absorpt_correction_T_max 0.882
_exptl_absorpt_correction_T_min 0.500
_exptl_absorpt_correction_type multi-scan
_exptl_crystal_colour brown
_exptl_crystal_density_diffrn 1.559
_exptl_crystal_density_method 'not measured'
_exptl_crystal_description block
_exptl_crystal_F_000 1068
_exptl_crystal_size_max 0.80
_exptl_crystal_size_mid 0.20
_exptl_crystal_size_min 0.10
_refine_diff_density_max 0.306
_refine_diff_density_min -0.254
_refine_diff_density_rms 0.048
_refine_ls_extinction_coef 0.0014(2)
_refine_ls_extinction_expression Fc^*^=kFc[1+0.001xFc^2^\l^3^/sin(2\q)]^-1/4^
_refine_ls_extinction_method SHELXL
_refine_ls_goodness_of_fit_ref 1.045
_refine_ls_hydrogen_treatment mixed
_refine_ls_matrix_type full
_refine_ls_number_parameters 281
_refine_ls_number_reflns 5127
_refine_ls_number_restraints 0
_refine_ls_restrained_S_all 1.045
_refine_ls_R_factor_all 0.0560
_refine_ls_R_factor_gt 0.0353
_refine_ls_shift/su_max 0.000
_refine_ls_shift/su_mean 0.000
_refine_ls_structure_factor_coef Fsqd
_refine_ls_weighting_details 'calc w=1/[\s^2^(Fo^2^)+(0.0360P)^2^+0.3945P] where P=(Fo^2^+2Fc^2^)/3'
_refine_ls_weighting_scheme calc
_refine_ls_wR_factor_gt 0.0781
_refine_ls_wR_factor_ref 0.0850
_reflns_number_gt 3533
_reflns_number_total 5127
_reflns_threshold_expression >2sigma(I)
_cod_data_source_file b514278d.txt
_cod_data_source_block 182194
_cod_original_cell_volume 2247.2(7)
_cod_database_code 7006809

loop_
_symmetry_equiv_pos_as_xyz
'x, y, z'
'-x, y+1/2, -z+1/2'
'-x, -y, -z'
'x, -y-1/2, z-1/2'

loop_
_atom_site_label
_atom_site_type_symbol
_atom_site_fract_x
_atom_site_fract_y
_atom_site_fract_z
_atom_site_U_iso_or_equiv
_atom_site_adp_type
_atom_site_occupancy
_atom_site_symmetry_multiplicity
_atom_site_calc_flag
_atom_site_refinement_flags
_atom_site_disorder_assembly
_atom_site_disorder_group
Ni1 Ni -0.22782(2) 0.221189(11) 0.02398(4) 0.05230(10) Uani 1 1 d . . .
S1 S -0.11511(5) 0.28442(2) 0.10616(8) 0.05960(16) Uani 1 1 d . . .
S2 S -0.36608(5) 0.27181(2) -0.07854(8) 0.06015(16) Uani 1 1 d . . .
S3 S -0.08708(5) 0.17228(2) 0.12896(8) 0.06163(17) Uani 1 1 d . . .
S4 S -0.33653(5) 0.15650(2) -0.06519(8) 0.06060(16) Uani 1 1 d . . .
F1 F 0.25741(16) 0.32812(6) -0.0074(2) 0.1027(6) Uani 1 1 d . . .
N1 N -0.0996(2) 0.42554(10) 0.0989(4) 0.0948(8) Uani 1 1 d . . .
N2 N -0.4396(2) 0.40930(10) -0.1413(4) 0.0982(8) Uani 1 1 d . . .
N3 N 0.0112(3) 0.04081(10) 0.1642(4) 0.1061(9) Uani 1 1 d . . .
N4 N -0.3309(2) 0.01506(10) -0.1092(4) 0.0972(8) Uani 1 1 d . . .
N5 N 0.27532(17) 0.08548(7) -0.1273(3) 0.0618(5) Uani 1 1 d . . .
C1 C -0.1441(2) 0.38694(10) 0.0720(3) 0.0644(6) Uani 1 1 d . . .
C2 C -0.19755(19) 0.33743(9) 0.0398(3) 0.0533(5) Uani 1 1 d . . .
C3 C -0.30813(19) 0.33208(9) -0.0410(3) 0.0543(5) Uani 1 1 d . . .
C4 C -0.3801(2) 0.37551(10) -0.0961(3) 0.0657(6) Uani 1 1 d . . .
C5 C -0.0586(2) 0.07073(11) 0.1225(3) 0.0725(7) Uani 1 1 d . . .
C6 C -0.1384(2) 0.11138(9) 0.0753(3) 0.0580(6) Uani 1 1 d . . .
C7 C -0.2481(2) 0.10422(9) -0.0100(3) 0.0573(5) Uani 1 1 d . . .
C8 C -0.2932(2) 0.05394(10) -0.0626(4) 0.0699(7) Uani 1 1 d . . .
C9 C 0.3728(3) 0.07962(12) -0.1791(5) 0.0898(9) Uani 1 1 d . . .
H9A H 0.4384 0.0927 -0.1049 0.108 Uiso 1 1 calc R . .
C10 C 0.3780(4) 0.05469(14) -0.3397(6) 0.1147(12) Uani 1 1 d . . .
H10A H 0.4467 0.0506 -0.3760 0.138 Uiso 1 1 calc R . .
C11 C 0.2815(4) 0.03554(13) -0.4478(5) 0.1074(12) Uani 1 1 d . . .
H11A H 0.2835 0.0187 -0.5593 0.129 Uiso 1 1 calc R . .
C12 C 0.1826(3) 0.04143(12) -0.3904(5) 0.0983(10) Uani 1 1 d . . .
H12A H 0.1161 0.0284 -0.4619 0.118 Uiso 1 1 calc R . .
C13 C 0.1813(2) 0.06616(10) -0.2295(4) 0.0786(7) Uani 1 1 d . . .
H13A H 0.1136 0.0698 -0.1894 0.094 Uiso 1 1 calc R . .
C14 C 0.2716(2) 0.11282(10) 0.0494(3) 0.0766(7) Uani 1 1 d . . .
H14A H 0.3373 0.1033 0.1427 0.092 Uiso 1 1 calc R . .
H14B H 0.2052 0.1018 0.0939 0.092 Uiso 1 1 calc R . .
C15 C 0.2689(2) 0.17076(9) 0.0268(3) 0.0586(6) Uani 1 1 d . . .
C16 C 0.3634(2) 0.20004(10) 0.0910(3) 0.0705(7) Uani 1 1 d . . .
H16A H 0.4307 0.1836 0.1434 0.085 Uiso 1 1 calc R . .
C17 C 0.3608(2) 0.25295(11) 0.0798(4) 0.0724(7) Uani 1 1 d . . .
H17A H 0.4251 0.2725 0.1242 0.087 Uiso 1 1 calc R . .
C18 C 0.2614(2) 0.27590(10) 0.0017(3) 0.0693(7) Uani 1 1 d . . .
C19 C 0.1665(2) 0.24859(12) -0.0653(4) 0.0768(8) Uani 1 1 d . . .
H19A H 0.0999 0.2654 -0.1189 0.092 Uiso 1 1 calc R . .
C20 C 0.1703(2) 0.19574(11) -0.0526(3) 0.0715(7) Uani 1 1 d . . .
H20A H 0.1057 0.1765 -0.0981 0.086 Uiso 1 1 calc R . .

loop_
_atom_site_aniso_label
_atom_site_aniso_U_11
_atom_site_aniso_U_22
_atom_site_aniso_U_33
_atom_site_aniso_U_23
_atom_site_aniso_U_13
_atom_site_aniso_U_12
Ni1 0.04689(17) 0.05760(18) 0.05001(17) 0.00606(12) 0.00420(12) -0.00617(12)
S1 0.0469(3) 0.0626(4) 0.0641(3) 0.0046(3) -0.0009(3) -0.0069(3)
S2 0.0448(3) 0.0669(4) 0.0645(4) 0.0030(3) 0.0010(3) -0.0035(3)
S3 0.0508(3) 0.0646(4) 0.0652(4) 0.0039(3) 0.0017(3) -0.0028(3)
S4 0.0519(3) 0.0623(4) 0.0648(3) 0.0048(3) 0.0053(3) -0.0109(3)
F1 0.1353(16) 0.0673(11) 0.1045(12) -0.0046(9) 0.0221(11) 0.0132(10)
N1 0.0970(19) 0.0692(15) 0.1134(19) -0.0086(14) 0.0099(15) -0.0161(14)
N2 0.0873(18) 0.0814(17) 0.122(2) -0.0005(15) 0.0123(15) 0.0240(14)
N3 0.109(2) 0.0880(18) 0.110(2) -0.0072(15) -0.0035(16) 0.0306(17)
N4 0.109(2) 0.0666(16) 0.1087(19) -0.0032(14) 0.0036(15) -0.0167(14)
N5 0.0585(12) 0.0562(11) 0.0676(12) 0.0057(9) 0.0054(10) -0.0074(9)
C1 0.0608(15) 0.0636(16) 0.0679(15) -0.0046(12) 0.0107(12) -0.0035(12)
C2 0.0576(14) 0.0577(13) 0.0459(11) -0.0005(9) 0.0135(10) -0.0029(10)
C3 0.0540(13) 0.0607(14) 0.0479(11) -0.0006(9) 0.0096(10) 0.0004(10)
C4 0.0556(14) 0.0691(16) 0.0710(15) -0.0048(12) 0.0093(12) 0.0044(13)
C5 0.0777(18) 0.0701(17) 0.0671(15) -0.0036(13) 0.0082(13) 0.0040(14)
C6 0.0623(15) 0.0608(14) 0.0510(12) 0.0033(10) 0.0117(11) 0.0013(11)
C7 0.0638(14) 0.0571(14) 0.0519(12) 0.0047(10) 0.0135(11) -0.0064(11)
C8 0.0730(17) 0.0636(16) 0.0696(15) 0.0027(12) 0.0062(13) -0.0055(13)
C9 0.0634(18) 0.086(2) 0.122(2) -0.0102(18) 0.0236(17) -0.0125(15)
C10 0.123(3) 0.093(3) 0.149(3) -0.015(2) 0.075(3) -0.004(2)
C11 0.177(4) 0.068(2) 0.081(2) -0.0067(15) 0.036(3) 0.007(2)
C12 0.111(3) 0.079(2) 0.092(2) -0.0143(16) -0.012(2) 0.0017(19)
C13 0.0614(16) 0.0750(18) 0.0933(19) -0.0096(15) 0.0016(14) -0.0053(13)
C14 0.0858(19) 0.0787(18) 0.0618(15) 0.0026(13) 0.0071(14) -0.0119(15)
C15 0.0580(14) 0.0683(15) 0.0488(12) -0.0024(10) 0.0095(10) -0.0031(11)
C16 0.0508(14) 0.0803(18) 0.0734(16) -0.0022(13) -0.0037(12) 0.0011(13)
C17 0.0593(16) 0.0764(18) 0.0792(17) -0.0080(13) 0.0087(13) -0.0090(13)
C18 0.0803(19) 0.0699(17) 0.0597(14) -0.0049(12) 0.0187(13) 0.0068(14)
C19 0.0582(16) 0.088(2) 0.0788(17) -0.0076(15) 0.0017(13) 0.0158(14)
C20 0.0458(13) 0.091(2) 0.0748(16) -0.0099(14) 0.0052(12) -0.0058(13)

loop_
_atom_type_symbol
_atom_type_description
_atom_type_scat_dispersion_real
_atom_type_scat_dispersion_imag
_atom_type_scat_source
C C 0.0033 0.0016 'International Tables Vol C Tables 4.2.6.8 and 6.1.1.4'
H H 0.0000 0.0000 'International Tables Vol C Tables 4.2.6.8 and 6.1.1.4'
N N 0.0061 0.0033 'International Tables Vol C Tables 4.2.6.8 and 6.1.1.4'
F F 0.0171 0.0103 'International Tables Vol C Tables 4.2.6.8 and 6.1.1.4'
S S 0.1246 0.1234 'International Tables Vol C Tables 4.2.6.8 and 6.1.1.4'
Ni Ni 0.3393 1.1124 'International Tables Vol C Tables 4.2.6.8 and 6.1.1.4'

loop_
_geom_angle_atom_site_label_1
_geom_angle_atom_site_label_2
_geom_angle_atom_site_label_3
_geom_angle
_geom_angle_site_symmetry_1
_geom_angle_site_symmetry_3
_geom_angle_publ_flag
S3 Ni1 S1 86.26(3) . . ?
S3 Ni1 S2 178.54(3) . . ?
S1 Ni1 S2 92.28(3) . . ?
S3 Ni1 S4 92.45(3) . . ?
S1 Ni1 S4 177.71(3) . . ?
S2 Ni1 S4 89.01(3) . . ?
C2 S1 Ni1 103.39(8) . . ?
C3 S2 Ni1 103.63(8) . . ?
C6 S3 Ni1 103.70(8) . . ?
C7 S4 Ni1 103.12(8) . . ?
C9 N5 C13 120.6(2) . . ?
C9 N5 C14 119.5(2) . . ?
C13 N5 C14 119.8(2) . . ?
N1 C1 C2 178.5(3) . . ?
C3 C2 C1 122.4(2) . . ?
C3 C2 S1 120.68(18) . . ?
C1 C2 S1 116.91(17) . . ?
C2 C3 C4 122.3(2) . . ?
C2 C3 S2 119.99(18) . . ?
C4 C3 S2 117.69(17) . . ?
N2 C4 C3 178.4(3) . . ?
N3 C5 C6 175.1(3) . . ?
C7 C6 C5 124.2(2) . . ?
C7 C6 S3 120.42(18) . . ?
C5 C6 S3 115.35(18) . . ?
C6 C7 C8 122.0(2) . . ?
C6 C7 S4 120.24(18) . . ?
C8 C7 S4 117.71(19) . . ?
N4 C8 C7 177.7(3) . . ?
N5 C9 C10 120.4(3) . . ?
C9 C10 C11 119.5(4) . . ?
C12 C11 C10 119.0(3) . . ?
C13 C12 C11 119.6(3) . . ?
N5 C13 C12 120.8(3) . . ?
N5 C14 C15 112.5(2) . . ?
C16 C15 C20 118.4(2) . . ?
C16 C15 C14 120.8(2) . . ?
C20 C15 C14 120.7(2) . . ?
C17 C16 C15 121.5(2) . . ?
C18 C17 C16 117.9(2) . . ?
C19 C18 F1 119.0(3) . . ?
C19 C18 C17 122.6(3) . . ?
F1 C18 C17 118.4(3) . . ?
C18 C19 C20 118.8(2) . . ?
C19 C20 C15 120.7(2) . . ?

loop_
_geom_bond_atom_site_label_1
_geom_bond_atom_site_label_2
_geom_bond_distance
_geom_bond_site_symmetry_2
_geom_bond_publ_flag
Ni1 S3 2.1368(8) . ?
Ni1 S1 2.1374(7) . ?
Ni1 S2 2.1385(7) . ?
Ni1 S4 2.1477(7) . ?
S1 C2 1.708(2) . ?
S2 C3 1.709(2) . ?
S3 C6 1.710(2) . ?
S4 C7 1.722(2) . ?
F1 C18 1.353(3) . ?
N1 C1 1.133(3) . ?
N2 C4 1.138(3) . ?
N3 C5 1.141(3) . ?
N4 C8 1.129(3) . ?
N5 C9 1.321(3) . ?
N5 C13 1.327(3) . ?
N5 C14 1.483(3) . ?
C1 C2 1.433(3) . ?
C2 C3 1.357(3) . ?
C3 C4 1.429(3) . ?
C5 C6 1.423(3) . ?
C6 C7 1.361(3) . ?
C7 C8 1.433(3) . ?
C9 C10 1.354(4) . ?
C10 C11 1.365(5) . ?
C11 C12 1.356(5) . ?
C12 C13 1.343(4) . ?
C14 C15 1.508(3) . ?
C15 C16 1.374(3) . ?
C15 C20 1.378(3) . ?
C16 C17 1.371(4) . ?
C17 C18 1.361(4) . ?
C18 C19 1.353(4) . ?
C19 C20 1.371(4) . ?
